data_4070528
loop_
_publ_author_name
'Zhao, Xiaoxi'
'Ivanova, Nina'
'Hadzovic, Alen'
'Zimmer-De Iuliis, Marco'
'Lough, Alan J.'
'Morris, Robert H.'

_publ_section_title
;
 Use of an Iodide-Modified Merrifield Resin in the Synthesis of Ruthenium
 Hydride Complexes. The Structure of RuHI((R)-binap)(PPh3)
;
_journal_issue 4
_journal_name_full Organometallics
_journal_page_first 503
_journal_paper_doi 10.1021/om700360r
_journal_volume 27
_journal_year 2008
_chemical_absolute_configuration rmad
_chemical_formula_moiety 'C62 H48 I P3 Ru'
_chemical_formula_sum 'C62 H48 I P3 Ru'
_chemical_formula_weight 1113.88
_chemical_name_systematic
; 
 ? 
;
_space_group_IT_number 19
_symmetry_cell_setting orthorhombic
_symmetry_space_group_name_Hall 'P 2ac 2ab'
_symmetry_space_group_name_H-M 'P 21 21 21'
_atom_sites_solution_hydrogens geom
_atom_sites_solution_primary direct
_atom_sites_solution_secondary difmap
_audit_creation_method SHELXL-97
_cell_angle_alpha 90.00
_cell_angle_beta 90.00
_cell_angle_gamma 90.00
_cell_formula_units_Z 4
_cell_length_a 11.1598(2)
_cell_length_b 14.9046(2)
_cell_length_c 29.3635(4)
_cell_measurement_reflns_used 36673
_cell_measurement_temperature 150(1)
_cell_measurement_theta_max 27.5
_cell_measurement_theta_min 2.7
_cell_volume 4884.10(13)
_computing_cell_refinement 'Denzo-SMN (Otwinowski & Minor, 1997)'
_computing_data_collection 'Collect (Nonius B.V., 1997-2002)'
_computing_data_reduction Denzo-SMN
_computing_molecular_graphics 'SHELXTL V6.1'
_computing_publication_material 'SHELXTL V6.1'
_computing_structure_refinement 'SHELXTL V6.1(Sheldrick, 2001)'
_computing_structure_solution 'SIR-92 (Altomare et al., 1994)'
_diffrn_ambient_temperature 150(2)
_diffrn_detector_area_resol_mean 9
_diffrn_measured_fraction_theta_full 0.997
_diffrn_measured_fraction_theta_max 0.997
_diffrn_measurement_device_type 'Bruker-Nonius KappaCCD'
_diffrn_measurement_method '\f scans and \w scans with \k offsets'
_diffrn_radiation_monochromator graphite
_diffrn_radiation_source 'fine-focus sealed tube'
_diffrn_radiation_type MoK\a
_diffrn_radiation_wavelength 0.71073
_diffrn_reflns_av_R_equivalents 0.0558
_diffrn_reflns_av_sigmaI/netI 0.0722
_diffrn_reflns_limit_h_max 14
_diffrn_reflns_limit_h_min -13
_diffrn_reflns_limit_k_max 19
_diffrn_reflns_limit_k_min -14
_diffrn_reflns_limit_l_max 38
_diffrn_reflns_limit_l_min -38
_diffrn_reflns_number 36673
_diffrn_reflns_theta_full 27.48
_diffrn_reflns_theta_max 27.48
_diffrn_reflns_theta_min 2.67
_diffrn_standards_number 0
_exptl_absorpt_coefficient_mu 1.093
_exptl_absorpt_correction_T_max 0.924
_exptl_absorpt_correction_T_min 0.835
_exptl_absorpt_correction_type multi-scan
_exptl_absorpt_process_details
;
multi-scan from symmetry-related measurements 
 Sortav (Blessing 1995)
;
_exptl_crystal_colour red
_exptl_crystal_density_diffrn 1.515
_exptl_crystal_density_method 'not measured'
_exptl_crystal_description block
_exptl_crystal_F_000 2248
_exptl_crystal_size_max 0.20
_exptl_crystal_size_mid 0.18
_exptl_crystal_size_min 0.14
_refine_diff_density_max 0.952
_refine_diff_density_min -0.798
_refine_diff_density_rms 0.104
_refine_ls_abs_structure_details 'Flack H D (1983), Acta Cryst. A39, 876-881'
_refine_ls_abs_structure_Flack -0.055(16)
_refine_ls_extinction_method none
_refine_ls_goodness_of_fit_ref 1.038
_refine_ls_hydrogen_treatment mixed
_refine_ls_matrix_type full
_refine_ls_number_parameters 607
_refine_ls_number_reflns 11119
_refine_ls_number_restraints 0
_refine_ls_restrained_S_all 1.038
_refine_ls_R_factor_all 0.0732
_refine_ls_R_factor_gt 0.0433
_refine_ls_shift/su_max 0.001
_refine_ls_shift/su_mean 0.000
_refine_ls_structure_factor_coef Fsqd
_refine_ls_weighting_details 'calc w=1/[\s^2^(Fo^2^)+(0.0469P)^2^+0.3115P] where P=(Fo^2^+2Fc^2^)/3'
_refine_ls_weighting_scheme calc
_refine_ls_wR_factor_gt 0.0864
_refine_ls_wR_factor_ref 0.0992
_reflns_number_gt 8447
_reflns_number_total 11119
_reflns_threshold_expression I>2\s(I)
_cod_data_source_file om700360r-file004.cif
_cod_data_source_block k0718
_cod_depositor_comments
;
The following automatic conversions were performed:

'_symmetry_cell_setting' value 'Orthorhombic' changed to
'orthorhombic' according to
/home/saulius/struct/CIF-dictionaries/cif_core.dic dictionary named
'cif_core.dic' version 2.4.1 from 2010-06-29.

Automatic conversion script
Id: cif_fix_values 1715 2011-07-08 13:25:40Z adriana 
;
_cod_database_code 4070528

loop_
_symmetry_equiv_pos_as_xyz
'x, y, z'
'-x+1/2, -y, z+1/2'
'x+1/2, -y+1/2, -z'
'-x, y+1/2, -z+1/2'

loop_
_atom_site_label
_atom_site_type_symbol
_atom_site_fract_x
_atom_site_fract_y
_atom_site_fract_z
_atom_site_U_iso_or_equiv
_atom_site_adp_type
_atom_site_occupancy
_atom_site_symmetry_multiplicity
_atom_site_calc_flag
_atom_site_refinement_flags
I1 I 0.06181(3) 0.47615(3) 0.451503(11) 0.04137(10) Uani 1 1 d .
H1RU H 0.405(4) 0.436(3) 0.4151(16) 0.050 Uiso 1 1 d .
Ru1 Ru 0.27303(3) 0.46922(3) 0.404514(11) 0.02137(9) Uani 1 1 d .
P1 P 0.35582(10) 0.51475(8) 0.33999(4) 0.0220(3) Uani 1 1 d .
P2 P 0.34602(10) 0.59486(8) 0.44147(4) 0.0223(3) Uani 1 1 d .
P3 P 0.25521(10) 0.31391(8) 0.38753(4) 0.0251(3) Uani 1 1 d .
C1 C 0.3450(4) 0.6387(3) 0.33190(14) 0.0232(10) Uani 1 1 d .
C2 C 0.2497(4) 0.6753(3) 0.30593(14) 0.0275(11) Uani 1 1 d .
H2A H 0.1954 0.6357 0.2912 0.033 Uiso 1 1 calc R
C3 C 0.2335(5) 0.7647(3) 0.30140(15) 0.0303(11) Uani 1 1 d .
H3A H 0.1690 0.7863 0.2834 0.036 Uiso 1 1 calc R
C4 C 0.3109(4) 0.8267(3) 0.32299(15) 0.0270(11) Uani 1 1 d .
C5 C 0.2943(5) 0.9202(4) 0.32050(17) 0.0403(13) Uani 1 1 d .
H5A H 0.2272 0.9432 0.3044 0.048 Uiso 1 1 calc R
C6 C 0.3721(5) 0.9789(4) 0.34066(17) 0.0450(13) Uani 1 1 d .
H6A H 0.3611 1.0417 0.3375 0.054 Uiso 1 1 calc R
C7 C 0.4677(5) 0.9454(3) 0.36593(17) 0.0360(12) Uani 1 1 d .
H7A H 0.5217 0.9862 0.3800 0.043 Uiso 1 1 calc R
C8 C 0.4858(5) 0.8553(3) 0.37105(16) 0.0309(12) Uani 1 1 d .
H8A H 0.5502 0.8343 0.3893 0.037 Uiso 1 1 calc R
C9 C 0.4089(4) 0.7928(3) 0.34916(15) 0.0267(11) Uani 1 1 d .
C10 C 0.4234(4) 0.6977(3) 0.35377(15) 0.0249(10) Uani 1 1 d .
C11 C 0.5016(4) 0.6218(3) 0.42447(15) 0.0239(10) Uani 1 1 d .
C12 C 0.5990(4) 0.5928(3) 0.45116(15) 0.0283(11) Uani 1 1 d .
H12A H 0.5839 0.5663 0.4800 0.034 Uiso 1 1 calc R
C13 C 0.7145(4) 0.6019(3) 0.43665(16) 0.0324(11) Uani 1 1 d .
H13A H 0.7781 0.5807 0.4553 0.039 Uiso 1 1 calc R
C14 C 0.7409(4) 0.6422(3) 0.39433(15) 0.0275(10) Uani 1 1 d .
C15 C 0.8613(4) 0.6506(4) 0.37862(18) 0.0372(13) Uani 1 1 d .
H15A H 0.9254 0.6284 0.3967 0.045 Uiso 1 1 calc R
C16 C 0.8849(5) 0.6900(4) 0.33803(19) 0.0405(14) Uani 1 1 d .
H16A H 0.9654 0.6953 0.3279 0.049 Uiso 1 1 calc R
C17 C 0.7909(4) 0.7231(3) 0.31079(17) 0.0345(12) Uani 1 1 d .
H17A H 0.8082 0.7494 0.2821 0.041 Uiso 1 1 calc R
C18 C 0.6751(4) 0.7175(3) 0.32552(16) 0.0305(11) Uani 1 1 d .
H18A H 0.6129 0.7414 0.3071 0.037 Uiso 1 1 calc R
C19 C 0.6454(4) 0.6767(3) 0.36781(15) 0.0256(10) Uani 1 1 d .
C20 C 0.5240(4) 0.6636(3) 0.38290(14) 0.0224(10) Uani 1 1 d .
C21 C 0.5147(4) 0.4938(3) 0.32632(15) 0.0246(10) Uani 1 1 d .
C22 C 0.5695(4) 0.5348(3) 0.28956(14) 0.0307(11) Uani 1 1 d .
H22A H 0.5235 0.5715 0.2697 0.037 Uiso 1 1 calc R
C23 C 0.6915(4) 0.5229(4) 0.28123(16) 0.0391(12) Uani 1 1 d .
H23A H 0.7278 0.5497 0.2553 0.047 Uiso 1 1 calc R
C24 C 0.7594(4) 0.4719(4) 0.31088(18) 0.0446(13) Uani 1 1 d .
H24A H 0.8433 0.4656 0.3062 0.053 Uiso 1 1 calc R
C25 C 0.7051(4) 0.4302(4) 0.34715(19) 0.0396(13) Uani 1 1 d .
H25A H 0.7516 0.3941 0.3671 0.048 Uiso 1 1 calc R
C26 C 0.5834(4) 0.4402(3) 0.35502(16) 0.0288(11) Uani 1 1 d .
H26A H 0.5468 0.4104 0.3800 0.035 Uiso 1 1 calc R
C31 C 0.2711(4) 0.4764(3) 0.28920(13) 0.0248(9) Uani 1 1 d .
C32 C 0.3200(4) 0.4667(3) 0.24586(14) 0.0289(10) Uani 1 1 d .
H32A H 0.4034 0.4759 0.2415 0.035 Uiso 1 1 calc R
C33 C 0.2485(4) 0.4439(3) 0.20905(15) 0.0338(12) Uani 1 1 d .
H33A H 0.2830 0.4384 0.1796 0.041 Uiso 1 1 calc R
C34 C 0.1273(4) 0.4292(3) 0.21507(16) 0.0330(12) Uani 1 1 d .
H34A H 0.0782 0.4143 0.1897 0.040 Uiso 1 1 calc R
C35 C 0.0768(4) 0.4364(3) 0.25860(16) 0.0363(12) Uani 1 1 d .
H35A H -0.0059 0.4244 0.2633 0.044 Uiso 1 1 calc R
C36 C 0.1501(4) 0.4617(4) 0.29516(14) 0.0307(11) Uani 1 1 d .
H36A H 0.1158 0.4688 0.3246 0.037 Uiso 1 1 calc R
C41 C 0.3567(4) 0.5677(3) 0.50272(14) 0.0248(10) Uani 1 1 d .
C42 C 0.3061(4) 0.6221(4) 0.53599(15) 0.0346(12) Uani 1 1 d .
H42A H 0.2711 0.6780 0.5279 0.041 Uiso 1 1 calc R
C43 C 0.3071(5) 0.5941(4) 0.58148(16) 0.0402(14) Uani 1 1 d .
H43A H 0.2736 0.6316 0.6043 0.048 Uiso 1 1 calc R
C44 C 0.3556(4) 0.5134(4) 0.59342(15) 0.0384(12) Uani 1 1 d .
H44A H 0.3540 0.4947 0.6243 0.046 Uiso 1 1 calc R
C45 C 0.4075(4) 0.4584(4) 0.56061(15) 0.0378(13) Uani 1 1 d .
H45A H 0.4426 0.4028 0.5691 0.045 Uiso 1 1 calc R
C46 C 0.4075(4) 0.4857(3) 0.51503(15) 0.0311(11) Uani 1 1 d .
H46A H 0.4421 0.4482 0.4924 0.037 Uiso 1 1 calc R
C51 C 0.2758(4) 0.7057(3) 0.44043(14) 0.0236(10) Uani 1 1 d .
C52 C 0.3358(4) 0.7826(3) 0.45671(15) 0.0297(11) Uani 1 1 d .
H52A H 0.4115 0.7768 0.4712 0.036 Uiso 1 1 calc R
C53 C 0.2850(5) 0.8657(3) 0.45160(16) 0.0360(12) Uani 1 1 d .
H53A H 0.3266 0.9172 0.4623 0.043 Uiso 1 1 calc R
C54 C 0.1746(5) 0.8757(4) 0.43123(16) 0.0406(14) Uani 1 1 d .
H54A H 0.1406 0.9337 0.4279 0.049 Uiso 1 1 calc R
C55 C 0.1132(5) 0.8006(4) 0.41563(17) 0.0358(12) Uani 1 1 d .
H55A H 0.0368 0.8071 0.4018 0.043 Uiso 1 1 calc R
C56 C 0.1640(4) 0.7160(3) 0.42035(15) 0.0299(11) Uani 1 1 d .
H56A H 0.1219 0.6648 0.4097 0.036 Uiso 1 1 calc R
C61 C 0.2439(5) 0.2483(3) 0.44089(16) 0.0311(12) Uani 1 1 d .
C62 C 0.2658(7) 0.2870(4) 0.4818(2) 0.0637(19) Uani 1 1 d .
H62A H 0.2826 0.3495 0.4831 0.076 Uiso 1 1 calc R
C63 C 0.2643(8) 0.2370(4) 0.52247(19) 0.073(2) Uani 1 1 d .
H63A H 0.2841 0.2646 0.5507 0.088 Uiso 1 1 calc R
C64 C 0.2345(7) 0.1494(4) 0.52087(19) 0.0601(18) Uani 1 1 d .
H64A H 0.2299 0.1157 0.5483 0.072 Uiso 1 1 calc R
C65 C 0.2108(6) 0.1089(4) 0.4802(2) 0.0525(16) Uani 1 1 d .
H65A H 0.1923 0.0467 0.4794 0.063 Uiso 1 1 calc R
C66 C 0.2138(6) 0.1578(4) 0.44031(18) 0.0493(15) Uani 1 1 d .
H66A H 0.1951 0.1293 0.4122 0.059 Uiso 1 1 calc R
C71 C 0.1349(4) 0.2601(3) 0.35458(15) 0.0250(10) Uani 1 1 d .
C72 C 0.0181(5) 0.2881(4) 0.3613(2) 0.0448(15) Uani 1 1 d .
H72A H 0.0019 0.3374 0.3809 0.054 Uiso 1 1 calc R
C73 C -0.0774(5) 0.2437(4) 0.3392(2) 0.0519(16) Uani 1 1 d .
H73A H -0.1572 0.2624 0.3451 0.062 Uiso 1 1 calc R
C74 C -0.0583(5) 0.1757(3) 0.31006(18) 0.0398(13) Uani 1 1 d .
H74A H -0.1236 0.1457 0.2959 0.048 Uiso 1 1 calc R
C75 C 0.0570(5) 0.1507(4) 0.3012(2) 0.0498(15) Uani 1 1 d .
H75A H 0.0722 0.1045 0.2797 0.060 Uiso 1 1 calc R
C76 C 0.1513(5) 0.1913(4) 0.32312(19) 0.0446(14) Uani 1 1 d .
H76A H 0.2305 0.1718 0.3166 0.054 Uiso 1 1 calc R
C81 C 0.3885(4) 0.2631(3) 0.36107(17) 0.0277(11) Uani 1 1 d .
C82 C 0.4101(4) 0.2740(3) 0.31471(17) 0.0336(12) Uani 1 1 d .
H82A H 0.3536 0.3055 0.2965 0.040 Uiso 1 1 calc R
C83 C 0.5129(5) 0.2397(4) 0.2948(2) 0.0426(14) Uani 1 1 d .
H83A H 0.5273 0.2482 0.2632 0.051 Uiso 1 1 calc R
C84 C 0.5943(5) 0.1931(4) 0.3211(2) 0.0558(18) Uani 1 1 d .
H84A H 0.6632 0.1675 0.3073 0.067 Uiso 1 1 calc R
C85 C 0.5764(5) 0.1836(4) 0.3665(2) 0.0472(15) Uani 1 1 d .
H85A H 0.6350 0.1541 0.3846 0.057 Uiso 1 1 calc R
C86 C 0.4730(4) 0.2168(3) 0.3869(2) 0.0374(13) Uani 1 1 d .
H86A H 0.4600 0.2078 0.4185 0.045 Uiso 1 1 calc R

loop_
_atom_site_aniso_label
_atom_site_aniso_U_11
_atom_site_aniso_U_22
_atom_site_aniso_U_33
_atom_site_aniso_U_23
_atom_site_aniso_U_13
_atom_site_aniso_U_12
I1 0.03350(17) 0.0420(2) 0.0486(2) -0.00538(18) 0.01527(15) -0.00681(17)
Ru1 0.02288(16) 0.02105(18) 0.02016(16) 0.00012(16) 0.00093(14) -0.00123(17)
P1 0.0223(5) 0.0243(7) 0.0195(5) -0.0016(5) 0.0008(5) -0.0016(5)
P2 0.0250(6) 0.0220(7) 0.0198(6) -0.0005(5) 0.0019(5) -0.0016(5)
P3 0.0265(6) 0.0213(6) 0.0275(6) 0.0012(5) -0.0004(5) -0.0010(5)
C1 0.028(2) 0.024(3) 0.018(2) 0.0007(19) 0.001(2) 0.001(2)
C2 0.035(3) 0.029(3) 0.018(2) -0.0023(19) -0.003(2) -0.005(2)
C3 0.032(3) 0.027(3) 0.032(3) 0.002(2) 0.000(2) 0.006(2)
C4 0.030(3) 0.025(3) 0.026(2) 0.006(2) 0.001(2) 0.005(2)
C5 0.049(3) 0.034(3) 0.038(3) 0.010(2) 0.000(3) 0.009(3)
C6 0.058(3) 0.026(3) 0.051(3) 0.005(3) 0.008(3) -0.001(3)
C7 0.040(3) 0.028(3) 0.040(3) -0.001(2) 0.003(2) -0.008(2)
C8 0.033(3) 0.026(3) 0.034(3) -0.003(2) 0.009(2) -0.004(2)
C9 0.030(3) 0.025(3) 0.024(2) 0.002(2) 0.005(2) 0.004(2)
C10 0.027(2) 0.025(3) 0.022(2) 0.007(2) 0.007(2) 0.002(2)
C11 0.028(2) 0.020(3) 0.024(2) -0.0029(19) -0.001(2) -0.002(2)
C12 0.027(2) 0.034(3) 0.024(2) 0.003(2) -0.005(2) -0.001(2)
C13 0.027(3) 0.037(3) 0.033(3) -0.004(2) -0.009(2) 0.005(2)
C14 0.023(2) 0.031(3) 0.029(2) 0.001(2) 0.004(2) -0.001(2)
C15 0.019(2) 0.041(3) 0.051(3) -0.002(3) -0.004(2) 0.002(2)
C16 0.031(3) 0.042(3) 0.048(3) -0.004(3) 0.014(3) -0.011(3)
C17 0.036(3) 0.034(3) 0.033(3) -0.001(2) 0.013(2) -0.007(2)
C18 0.034(3) 0.026(3) 0.031(3) 0.001(2) -0.001(2) -0.005(2)
C19 0.029(2) 0.020(3) 0.028(2) -0.003(2) 0.002(2) -0.002(2)
C20 0.028(2) 0.019(2) 0.021(2) -0.0017(19) 0.0029(19) -0.0025(19)
C21 0.024(2) 0.021(3) 0.029(2) -0.0031(19) 0.004(2) -0.0018(18)
C22 0.031(2) 0.036(3) 0.025(2) -0.011(2) 0.004(2) -0.002(3)
C23 0.033(3) 0.047(3) 0.037(3) -0.014(3) 0.016(2) -0.008(3)
C24 0.024(2) 0.056(3) 0.054(3) -0.013(3) 0.008(2) 0.001(3)
C25 0.028(3) 0.038(3) 0.054(3) -0.009(3) -0.002(2) 0.010(2)
C26 0.023(2) 0.026(3) 0.037(3) -0.004(2) -0.001(2) 0.000(2)
C31 0.034(2) 0.022(2) 0.0185(19) -0.002(2) -0.0053(19) 0.001(2)
C32 0.032(2) 0.029(3) 0.026(2) -0.003(2) 0.0036(19) 0.002(2)
C33 0.040(3) 0.039(3) 0.023(2) -0.001(2) 0.002(2) 0.003(2)
C34 0.038(3) 0.035(3) 0.026(2) -0.002(2) -0.009(2) 0.000(2)
C35 0.029(3) 0.045(3) 0.034(3) -0.007(2) 0.002(2) 0.001(2)
C36 0.028(2) 0.043(3) 0.022(2) -0.004(2) 0.004(2) -0.001(2)
C41 0.023(2) 0.032(3) 0.019(2) -0.002(2) 0.0014(19) -0.001(2)
C42 0.035(3) 0.039(3) 0.030(3) -0.001(2) -0.004(2) 0.003(2)
C43 0.042(3) 0.052(4) 0.028(3) 0.001(2) 0.003(2) 0.002(3)
C44 0.043(3) 0.052(4) 0.020(2) 0.003(2) 0.006(2) -0.008(3)
C45 0.047(3) 0.037(3) 0.029(2) 0.004(2) -0.006(2) -0.004(3)
C46 0.036(3) 0.030(3) 0.028(2) -0.004(2) 0.003(2) -0.005(2)
C51 0.027(2) 0.022(2) 0.022(2) -0.0012(18) 0.003(2) -0.003(2)
C52 0.031(3) 0.030(3) 0.028(3) -0.002(2) 0.008(2) 0.001(2)
C53 0.052(3) 0.025(3) 0.031(3) -0.009(2) 0.014(3) -0.004(2)
C54 0.054(4) 0.032(3) 0.036(3) 0.000(2) 0.013(3) 0.015(3)
C55 0.029(3) 0.040(3) 0.038(3) 0.000(2) 0.002(2) 0.008(2)
C56 0.028(3) 0.027(3) 0.034(3) -0.003(2) 0.007(2) -0.002(2)
C61 0.037(3) 0.023(3) 0.033(3) 0.005(2) 0.002(2) -0.002(2)
C62 0.109(6) 0.032(3) 0.049(4) 0.005(3) -0.015(4) -0.021(4)
C63 0.142(7) 0.045(4) 0.033(3) 0.006(3) -0.022(4) -0.028(5)
C64 0.097(5) 0.046(4) 0.037(3) 0.009(3) 0.014(4) -0.001(4)
C65 0.068(4) 0.034(3) 0.056(4) 0.013(3) 0.004(3) -0.010(3)
C66 0.064(4) 0.043(4) 0.041(3) 0.007(3) 0.000(3) -0.011(3)
C71 0.028(2) 0.019(3) 0.027(2) 0.002(2) -0.003(2) -0.006(2)
C72 0.030(3) 0.033(3) 0.072(4) -0.022(3) -0.004(3) -0.002(2)
C73 0.029(3) 0.045(4) 0.082(4) -0.019(3) -0.008(3) -0.001(3)
C74 0.035(3) 0.037(3) 0.048(3) -0.006(3) -0.004(3) -0.008(3)
C75 0.037(3) 0.053(4) 0.060(4) -0.028(3) -0.003(3) -0.011(3)
C76 0.031(3) 0.044(4) 0.059(4) -0.016(3) -0.002(3) -0.001(3)
C81 0.026(3) 0.019(3) 0.038(3) -0.002(2) -0.006(2) -0.004(2)
C82 0.034(3) 0.026(3) 0.041(3) -0.007(2) -0.003(2) 0.001(2)
C83 0.036(3) 0.044(3) 0.047(3) -0.016(3) 0.008(3) -0.010(3)
C84 0.031(3) 0.045(4) 0.091(5) -0.030(4) 0.006(3) -0.004(3)
C85 0.027(3) 0.037(3) 0.077(5) 0.003(3) -0.011(3) 0.003(3)
C86 0.024(3) 0.029(3) 0.059(3) 0.005(3) -0.008(3) 0.000(2)

loop_
_atom_type_symbol
_atom_type_description
_atom_type_scat_dispersion_real
_atom_type_scat_dispersion_imag
_atom_type_scat_source
C C 0.0033 0.0016 'International Tables Vol C Tables 4.2.6.8 and 6.1.1.4'
H H 0.0000 0.0000 'International Tables Vol C Tables 4.2.6.8 and 6.1.1.4'
I I -0.4742 1.8119 'International Tables Vol C Tables 4.2.6.8 and 6.1.1.4'
P P 0.1023 0.0942 'International Tables Vol C Tables 4.2.6.8 and 6.1.1.4'
Ru Ru -1.2594 0.8363 'International Tables Vol C Tables 4.2.6.8 and 6.1.1.4'

loop_
_geom_angle_atom_site_label_1
_geom_angle_atom_site_label_2
_geom_angle_atom_site_label_3
_geom_angle
H1RU Ru1 P1 82.8(17)
H1RU Ru1 P2 80.3(18)
P1 Ru1 P2 90.37(4)
H1RU Ru1 P3 79.4(18)
P1 Ru1 P3 98.85(4)
P2 Ru1 P3 156.45(4)
H1RU Ru1 I1 135.6(17)
P1 Ru1 I1 141.27(3)
P2 Ru1 I1 92.08(3)
P3 Ru1 I1 94.04(3)
C21 P1 C31 105.2(2)
C21 P1 C1 101.6(2)
C31 P1 C1 99.8(2)
C21 P1 Ru1 122.37(15)
C31 P1 Ru1 112.36(15)
C1 P1 Ru1 112.66(14)
C51 P2 C41 104.0(2)
C51 P2 C11 101.6(2)
C41 P2 C11 104.5(2)
C51 P2 Ru1 124.92(15)
C41 P2 Ru1 107.59(16)
C11 P2 Ru1 112.30(15)
C71 P3 C81 100.9(2)
C71 P3 C61 99.5(2)
C81 P3 C61 101.3(2)
C71 P3 Ru1 126.58(16)
C81 P3 Ru1 114.95(16)
C61 P3 Ru1 110.03(16)
C10 C1 C2 118.4(4)
C10 C1 P1 121.6(3)
C2 C1 P1 119.8(3)
C3 C2 C1 122.2(4)
C2 C3 C4 121.2(5)
C5 C4 C3 122.9(4)
C5 C4 C9 118.6(5)
C3 C4 C9 118.5(4)
C6 C5 C4 121.8(5)
C5 C6 C7 119.3(5)
C8 C7 C6 121.6(5)
C7 C8 C9 120.3(5)
C8 C9 C4 118.3(4)
C8 C9 C10 122.5(4)
C4 C9 C10 119.2(4)
C1 C10 C9 120.5(4)
C1 C10 C20 121.2(4)
C9 C10 C20 118.3(4)
C20 C11 C12 119.1(4)
C20 C11 P2 120.2(3)
C12 C11 P2 120.5(3)
C13 C12 C11 121.7(4)
C12 C13 C14 120.9(4)
C13 C14 C19 118.8(4)
C13 C14 C15 121.2(4)
C19 C14 C15 120.0(4)
C16 C15 C14 120.4(5)
C15 C16 C17 120.5(5)
C18 C17 C16 120.2(5)
C17 C18 C19 121.6(5)
C14 C19 C18 117.4(4)
C14 C19 C20 119.4(4)
C18 C19 C20 123.1(4)
C11 C20 C19 120.0(4)
C11 C20 C10 121.1(4)
C19 C20 C10 118.9(4)
C22 C21 C26 118.9(4)
C22 C21 P1 121.3(3)
C26 C21 P1 119.7(3)
C21 C22 C23 120.8(5)
C24 C23 C22 119.7(5)
C25 C24 C23 119.7(4)
C24 C25 C26 120.9(5)
C25 C26 C21 120.0(5)
C36 C31 C32 118.9(4)
C36 C31 P1 116.5(3)
C32 C31 P1 124.5(3)
C33 C32 C31 120.9(4)
C34 C33 C32 120.2(4)
C33 C34 C35 119.9(4)
C36 C35 C34 119.0(4)
C31 C36 C35 121.1(4)
C42 C41 C46 119.6(4)
C42 C41 P2 122.0(4)
C46 C41 P2 118.0(3)
C41 C42 C43 119.6(5)
C44 C43 C42 120.8(5)
C43 C44 C45 120.4(5)
C44 C45 C46 119.4(5)
C41 C46 C45 120.2(4)
C56 C51 C52 118.7(4)
C56 C51 P2 119.5(4)
C52 C51 P2 121.6(4)
C53 C52 C51 120.0(5)
C52 C53 C54 121.0(5)
C53 C54 C55 119.8(5)
C56 C55 C54 119.8(5)
C51 C56 C55 120.6(5)
C62 C61 C66 117.9(5)
C62 C61 P3 120.9(4)
C66 C61 P3 121.2(4)
C61 C62 C63 121.6(5)
C64 C63 C62 119.1(6)
C63 C64 C65 120.5(5)
C64 C65 C66 120.3(6)
C65 C66 C61 120.5(5)
C72 C71 C76 116.2(4)
C72 C71 P3 118.8(4)
C76 C71 P3 125.0(4)
C71 C72 C73 120.3(5)
C74 C73 C72 121.8(5)
C73 C74 C75 118.4(5)
C74 C75 C76 120.9(5)
C75 C76 C71 122.3(5)
C82 C81 C86 118.2(5)
C82 C81 P3 120.3(4)
C86 C81 P3 121.4(4)
C83 C82 C81 120.9(5)
C84 C83 C82 119.6(5)
C85 C84 C83 120.5(5)
C84 C85 C86 120.5(5)
C85 C86 C81 120.3(5)

loop_
_geom_bond_atom_site_label_1
_geom_bond_atom_site_label_2
_geom_bond_distance
I1 Ru1 2.7332(4)
Ru1 H1RU 1.59(5)
Ru1 P1 2.2144(11)
Ru1 P2 2.3126(12)
Ru1 P3 2.3763(12)
P1 C21 1.845(4)
P1 C31 1.856(4)
P1 C1 1.867(5)
P2 C51 1.829(5)
P2 C41 1.847(4)
P2 C11 1.850(4)
P3 C71 1.839(5)
P3 C81 1.841(5)
P3 C61 1.851(5)
C1 C10 1.396(6)
C1 C2 1.418(6)
C2 C3 1.350(6)
C3 C4 1.415(7)
C4 C5 1.408(7)
C4 C9 1.428(6)
C5 C6 1.367(8)
C6 C7 1.392(7)
C7 C8 1.367(7)
C8 C9 1.420(7)
C9 C10 1.433(7)
C10 C20 1.500(6)
C11 C20 1.393(6)
C11 C12 1.408(6)
C12 C13 1.365(6)
C13 C14 1.411(6)
C14 C19 1.416(6)
C14 C15 1.427(7)
C15 C16 1.354(7)
C16 C17 1.408(7)
C17 C18 1.365(6)
C18 C19 1.422(6)
C19 C20 1.438(6)
C21 C22 1.383(6)
C21 C26 1.391(6)
C22 C23 1.395(6)
C23 C24 1.382(7)
C24 C25 1.374(7)
C25 C26 1.386(6)
C31 C36 1.379(6)
C31 C32 1.392(6)
C32 C33 1.385(6)
C33 C34 1.382(7)
C34 C35 1.401(7)
C35 C36 1.401(6)
C41 C42 1.389(6)
C41 C46 1.396(7)
C42 C43 1.400(7)
C43 C44 1.365(8)
C44 C45 1.391(7)
C45 C46 1.399(6)
C51 C56 1.388(6)
C51 C52 1.412(6)
C52 C53 1.370(7)
C53 C54 1.378(7)
C54 C55 1.390(8)
C55 C56 1.389(7)
C61 C62 1.355(7)
C61 C66 1.391(7)
C62 C63 1.408(8)
C63 C64 1.349(9)
C64 C65 1.363(8)
C65 C66 1.381(7)
C71 C72 1.383(7)
C71 C76 1.392(7)
C72 C73 1.412(7)
C73 C74 1.343(7)
C74 C75 1.364(8)
C75 C76 1.374(7)
C81 C82 1.392(7)
C81 C86 1.393(7)
C82 C83 1.387(7)
C83 C84 1.380(8)
C84 C85 1.356(8)
C85 C86 1.390(7)
